data_2004313
loop_
_publ_author_name
'Seetharaman, J.'
'Rajan, S. S.'

_publ_section_title
;
 8,9-Dimethoxybenzo[<i>b</i>]carbazole
;
_journal_issue 12
_journal_name_full 'Acta Crystallographica Section C'
_journal_page_first 2568
_journal_page_last 2570
_journal_paper_doi 10.1107/S0108270195006627
_journal_volume 51
_journal_year 1995
_chemical_formula_sum 'C18 H15 N O2'
_chemical_formula_weight 277.31
_space_group_IT_number 4
_symmetry_cell_setting monoclinic
_symmetry_space_group_name_Hall 'P 2yb'
_symmetry_space_group_name_H-M 'P 1 21 1'
_atom_type_scat_source IntTabIV
_cell_angle_alpha 90.
_cell_angle_beta 109.63(5)
_cell_angle_gamma 90.
_cell_formula_units_Z 2
_cell_length_a 9.625(2)
_cell_length_b 5.805(1)
_cell_length_c 12.665(3)
_cell_measurement_reflns_used 20
_cell_measurement_temperature 293
_cell_measurement_theta_max 25
_cell_measurement_theta_min 15
_cell_volume 666.5(3)
_diffrn_measurement_device 'Enraf-Nonius CAD-4'
_diffrn_measurement_method \w/2\q
_diffrn_radiation_type CuK\a
_diffrn_radiation_wavelength 1.54184
_diffrn_reflns_av_R_equivalents 0.009
_diffrn_reflns_limit_h_max 11
_diffrn_reflns_limit_h_min 0
_diffrn_reflns_limit_k_max 7
_diffrn_reflns_limit_k_min -7
_diffrn_reflns_limit_l_max 15
_diffrn_reflns_limit_l_min 0
_diffrn_reflns_number 1401
_diffrn_reflns_theta_max 70
_diffrn_standards_decay_% <2
_diffrn_standards_interval_count 100
_diffrn_standards_number 2
_exptl_absorpt_coefficient_mu 0.88
_exptl_absorpt_correction_T_max 0.87
_exptl_absorpt_correction_T_min 0.72
_exptl_absorpt_correction_type empirical
_exptl_crystal_colour colourless
_exptl_crystal_density_diffrn 1.566(3)
_exptl_crystal_density_meas 1.581
_exptl_crystal_density_method 'flotation in water'
_exptl_crystal_description 'rectangular blocks'
_exptl_crystal_size_max 0.35
_exptl_crystal_size_mid 0.25
_exptl_crystal_size_min 0.20
_refine_diff_density_max 0.30
_refine_diff_density_min -0.20
_refine_ls_extinction_method none
_refine_ls_goodness_of_fit_obs 1.01
_refine_ls_hydrogen_treatment refall
_refine_ls_number_parameters 250
_refine_ls_number_reflns 864
_refine_ls_R_factor_obs 0.056
_refine_ls_shift/esd_max 0.089
_refine_ls_structure_factor_coef F
_refine_ls_weighting_details 'w = 1/[\s^2^(F) + 0.00584F^2^]'
_refine_ls_weighting_scheme calc
_refine_ls_wR_factor_obs 0.063
_reflns_number_observed 864
_reflns_number_total 1293
_reflns_observed_criterion I>3\s(I)
_cod_data_source_file pt1011.cif
_cod_data_source_block pt1011a
_cod_depositor_comments
;
The following automatic conversions were performed:

'_refine_ls_weighting_scheme' value 'w = 1/[\s^2^(F) + 0.00584F^2^]'
was changed to 'calc'. New tag '_refine_ls_weighting_details' was
created. The value of the new tag was set to 'w = 1/[\s^2^(F) +
0.00584F^2^]'.

Automatic conversion script
Id: cif_fix_values 3143 2015-03-26 13:38:13Z robertas 
;
_cod_original_cell_volume 666(3)
_cod_original_sg_symbol_Hall 'P 2y1'
_cod_original_sg_symbol_H-M 'P 21'
_cod_database_code 2004313

loop_
_symmetry_equiv_pos_as_xyz
x,y,z
-x,y+1/2,-z

loop_
_atom_site_label
_atom_site_fract_x
_atom_site_fract_y
_atom_site_fract_z
_atom_site_U_iso_or_equiv
C1 .4862(5) .0196(5) .2715(4) .038(3)
C2 .6123(6) -.0456(6) .3507(4) .039(3)
C3 .6884(6) -.2487(5) .3332(4) .036(3)
C4 .6296(6) -.3797(5) .2392(4) .035(3)
C5 .4303(6) -.4577(4) .0615(4) .038(3)
N6 .2134(5) -.4950(5) -.1138(4) .041(3)
C7 -.0264(6) -.4029(4) -.2650(5) .044(3)
C8 -.1406(6) -.2461(6) -.2973(5) .052(4)
C9 -.1393(6) -.0512(6) -.2318(5) .048(4)
C10 -.0247(6) -.0078(5) -.1329(5) .040(3)
C11 .2865(6) -.0432(5) .0900(4) .033(3)
C12 .4212(5) -.1110(5) .1718(4) .035(3)
C13 .4925(5) -.3169(6) .1565(4) .036(3)
C14 .2978(5) -.3880(6) -.0161(4) .033(3)
C15 .2252(6) -.1808(5) -.0038(5) .035(3)
C16 .0913(5) -.1669(5) -.0990(4) .036(3)
C17 .0877(6) -.3653(4) -.1657(4) .039(3)
O18 .6816(4) .0626(5) .4509(3) .047(2)
C19 .6055(6) .2483(6) .4803(5) .049(3)
O20 .8158(4) -.2941(4) .4182(3) .044(2)
C21 .9058(6) -.4787(5) .4011(5) .047(3)
H1 .433(5) .139(1) .280(4) .055(15)
H4 .692(4) -.522(9) .231(3) .034(12)
H5 .484(5) -.605(9) .055(4) .045(4)
H7 -.025(6) -.535(3) -.321(5) .081(19)
H6 .257(2) -.601(3) -.157(4) .086(24)
H8 -.226(5) -.272(11) -.370(4) .048(14)
H9 -.223(6) .069(4) -.251(5) .096(22)
H10 -.024(5) .130(11) -.080(4) .057(16)
H11 .235(5) .098(9) .104(4) .038(14)
H19a .665(5) .291(2) .570(4) .059(17)
H19b .501(6) .198(2) .487(4) .064(16)
H19c .583(6) .389(3) .419(5) .114(21)
H21a 1.006(5) -.484(1) .467(4) .061(16)
H21b .924(5) -.478(2) .315(4) .062(16)
H21c .857(5) -.614(11) .393(4) .059(16)

loop_
_geom_angle_atom_site_label_1
_geom_angle_atom_site_label_2
_geom_angle_atom_site_label_3
_geom_angle
_geom_angle_publ_flag
C2 C1 C12 122.0(3) yes
C1 C2 O18 126.8(4) yes
C1 C2 C3 119.5(4) yes
C3 C2 O18 113.7(4) yes
C2 C3 O20 114.0(3) yes
C2 C3 C4 120.4(4) yes
C4 C3 O20 125.6(3) yes
C3 C4 C13 120.5(3) yes
C13 C5 C14 117.5(3) yes
C14 N6 C17 109.7(3) yes
C8 C7 C17 118.5(3) yes
C7 C8 C9 120.6(5) yes
C8 C9 C10 121.9(4) yes
C9 C10 C16 117.9(4) yes
C12 C11 C15 119.2(3) yes
C1 C12 C11 121.5(3) yes
C11 C12 C13 119.9(4) yes
C1 C12 C13 118.6(4) yes
C5 C13 C12 121.1(4) yes
C4 C13 C12 118.9(4) yes
C4 C13 C5 120.0(3) yes
C5 C14 N6 129.1(3) yes
N6 C14 C15 108.4(4) yes
C5 C14 C15 122.5(4) yes
C11 C15 C14 119.7(5) yes
C14 C15 C16 106.8(3) yes
C11 C15 C16 133.4(3) yes
C10 C16 C15 133.6(3) yes
C15 C16 C17 106.7(3) yes
C10 C16 C17 119.6(4) yes
C7 C17 C16 121.5(4) yes
N6 C17 C16 108.3(4) yes
N6 C17 C7 130.2(3) yes
C2 O18 C19 117.2(4) yes
C3 O20 C21 117.0(3) yes
C12 C1 H1 115.0(10) no
C2 C1 H1 123.0(10) no
C3 C4 H4 116(2) no
C13 C4 H4 123(2) no
C14 C5 H5 124(3) no
C13 C5 H5 118(3) no
C17 N6 H6 122(3) no
C14 N6 H6 122(2) no
C17 C7 H7 123(2) no
C8 C7 H7 118(3) no
C7 C8 H8 119(3) no
C9 C8 H8 120(3) no
C8 C9 H9 124(3) no
C10 C9 H9 114(2) no
C9 C10 H10 123(3) no
C16 C10 H10 119(3) no
C15 C11 H11 122(3) no
C12 C11 H11 119(3) no
O18 C19 H19c 112(3) no
O18 C19 H19b 113.0(10) no
O18 C19 H19a 107.0(10) no
O20 C21 H21c 110(3) no
O20 C21 H21b 115.0(10) no
O20 C21 H21a 110.0(10) no

loop_
_geom_bond_atom_site_label_1
_geom_bond_atom_site_label_2
_geom_bond_distance
_geom_bond_publ_flag
C1 C2 1.343(6) yes
C1 C12 1.425(6) yes
C2 C3 1.444(6) yes
C2 O18 1.371(5) yes
C3 C4 1.365(6) yes
C3 O20 1.358(5) yes
C4 C13 1.429(6) yes
C5 C13 1.411(6) yes
C5 C14 1.383(6) yes
N6 C14 1.379(6) yes
N6 C17 1.389(6) yes
C7 C8 1.379(6) yes
C7 C17 1.381(7) yes
C8 C9 1.400(7) yes
C9 C10 1.386(7) yes
C10 C16 1.401(6) yes
C11 C12 1.417(6) yes
C11 C15 1.388(6) yes
C12 C13 1.423(6) yes
C14 C15 1.426(6) yes
C15 C16 1.441(6) yes
C16 C17 1.422(5) yes
O18 C19 1.421(6) yes
O20 C21 1.439(6) yes
C1 H1 0.89(3) no
C4 H4 1.05(5) no
C5 H5 1.01(5) no
N6 H6 1.00(4) no
C7 H7 1.05(4) no
C8 H8 1.02(4) no
C9 H9 1.03(5) no
C10 H10 1.04(5) no
C11 H11 1.00(5) no
C19 H19a 1.12(5) no
C19 H19b 1.08(6) no
C19 H19c 1.10(4) no
C21 H21a 1.04(4) no
C21 H21b 1.16(6) no
C21 H21c 0.91(6) no
